data_4109783
loop_
_publ_author_name
'Yuanyuan Wang'
'Jingxin Wang'
'Jiachun Su'
'Feng Huang'
'Lei Jiao'
'Yong Liang'
'Dazhi Yang'
'Shiwei Zhang'
'Paul A. Wender'
'Zhi-Xiang Yu'

_publ_contact_author_address
;
College of Chemistry
Peking University
202 Chengfu Road
Haidian District
Beijing, 100871
P.R. China
;
_publ_contact_author_email yuzx@pku.edu.cn
_publ_contact_author_fax '(86)10 6275 1708'
_publ_contact_author_name 'Zhi-Xiang Yu'
_publ_contact_author_phone ' (86)10 6275 2612'
_publ_section_title
;
 A Computationally Designed Rh(I)-Catalyzed Two-Component [5+2+1]
 Cycloaddition of Ene-vinylcyclopropanes and CO for the Synthesis of
 Cyclooctenones
;
_journal_name_full 'Journal of the American Chemical Society'
_journal_page_first 10060
_journal_page_last 10061
_journal_paper_doi 10.1021/ja072505w
_journal_volume 129
_journal_year 2007
_chemical_compound_source synthesis
_chemical_formula_moiety 'C17 H20 O2'
_chemical_formula_sum 'C17 H20 O2'
_chemical_formula_weight 256.33
_chemical_melting_point 361
_chemical_name_common '5+2+1 product'
_chemical_name_systematic cis-1-methyl-6-oxo-3-phenyl-10-oxabicyclo[6.3.0]undec-2-ene
_space_group_IT_number 14
_symmetry_cell_setting monoclinic
_symmetry_Int_Tables_number 14
_symmetry_space_group_name_Hall '-P 2yn'
_symmetry_space_group_name_H-M 'P 1 21/n 1'
_atom_sites_solution_hydrogens geom
_atom_sites_solution_primary direct
_atom_sites_solution_secondary difmap
_audit_creation_method SHELXL-97
_cell_angle_alpha 90.00
_cell_angle_beta 98.86(3)
_cell_angle_gamma 90.00
_cell_formula_units_Z 4
_cell_length_a 8.6264(17)
_cell_length_b 11.231(2)
_cell_length_c 14.416(3)
_cell_measurement_reflns_used 7408
_cell_measurement_temperature 293(2)
_cell_measurement_theta_max 25.02
_cell_measurement_theta_min 2.31
_cell_volume 1380.0(5)
_computing_cell_refinement Rapid-AUTO
_computing_data_collection 'Rapid-AUTO (Rigaku,2000)'
_computing_data_reduction 'CrystalStructure (Rigaku/MSC,2000)'
_computing_molecular_graphics 'Siemens SHELXTL V4.2,(Sheldrick,1990)'
_computing_publication_material SHELXL-97,(Sheldrick,1997)
_computing_structure_refinement SHELXL-97,(Sheldrick,1997)
_computing_structure_solution SHELXS-97,(Sheldrick,1997)
_diffrn_ambient_temperature 293(2)
_diffrn_detector_area_resol_mean 10.00
_diffrn_measured_fraction_theta_full 0.980
_diffrn_measured_fraction_theta_max 0.980
_diffrn_measurement_device_type 'Rigaku RAXIS RAPID IP'
_diffrn_measurement_method \W
_diffrn_radiation_monochromator graphite
_diffrn_radiation_probe x-ray
_diffrn_radiation_type MoK\a
_diffrn_radiation_wavelength 0.71073
_diffrn_reflns_av_R_equivalents 0.0370
_diffrn_reflns_av_sigmaI/netI 0.0599
_diffrn_reflns_limit_h_max 10
_diffrn_reflns_limit_h_min -10
_diffrn_reflns_limit_k_max 13
_diffrn_reflns_limit_k_min -13
_diffrn_reflns_limit_l_max 16
_diffrn_reflns_limit_l_min -17
_diffrn_reflns_number 7408
_diffrn_reflns_theta_full 25.02
_diffrn_reflns_theta_max 25.02
_diffrn_reflns_theta_min 2.31
_diffrn_source 'fine-focus sealed tube'
_diffrn_standards_decay_% 0
_diffrn_standards_interval_count 0
_diffrn_standards_interval_time 0
_diffrn_standards_number 0
_exptl_absorpt_coefficient_mu 0.079
_exptl_absorpt_correction_T_max 0.984
_exptl_absorpt_correction_T_min 0.969
_exptl_absorpt_correction_type empirical
_exptl_absorpt_process_details
; 
                                  HIGASHI, T. (1995). Abscor-empirical
                                  Absorption Correction based on Fourier
                                  Series Approximation.
                                  Rigaku Corporation,Tokyo,Japan.
;
_exptl_crystal_colour colourless
_exptl_crystal_density_diffrn 1.234
_exptl_crystal_description block
_exptl_crystal_F_000 552
_exptl_crystal_recrystallization_method 'petroleum ether and EtOAc'
_exptl_crystal_size_max 0.40
_exptl_crystal_size_mid 0.35
_exptl_crystal_size_min 0.20
_refine_diff_density_max 0.132
_refine_diff_density_min -0.146
_refine_diff_density_rms 0.033
_refine_ls_extinction_coef 0.041(3)
_refine_ls_extinction_expression Fc^*^=kFc[1+0.001xFc^2^\l^3^/sin(2\q)]^-1/4^
_refine_ls_extinction_method SHELXL
_refine_ls_goodness_of_fit_ref 0.987
_refine_ls_hydrogen_treatment constr
_refine_ls_matrix_type full
_refine_ls_number_parameters 173
_refine_ls_number_reflns 2390
_refine_ls_number_restraints 0
_refine_ls_restrained_S_all 0.987
_refine_ls_R_factor_all 0.0820
_refine_ls_R_factor_gt 0.0427
_refine_ls_shift/su_max 0.001
_refine_ls_shift/su_mean 0.000
_refine_ls_structure_factor_coef Fsqd
_refine_ls_weighting_details 'calc w=1/[\s^2^(Fo^2^)+(0.0400P)^2^+0.0000P] where P=(Fo^2^+2Fc^2^)/3'
_refine_ls_weighting_scheme calc
_refine_ls_wR_factor_gt 0.0914
_refine_ls_wR_factor_ref 0.0981
_reflns_number_gt 1303
_reflns_number_total 2390
_reflns_threshold_expression >2sigma(I)
_cod_data_source_file ja072505wsi20070410_093741.cif
_cod_data_source_block a
_cod_original_sg_symbol_H-M 'P 21/n'
_cod_database_code 4109783

loop_
_symmetry_equiv_pos_as_xyz
'x, y, z'
'-x+1/2, y+1/2, -z+1/2'
'-x, -y, -z'
'x-1/2, -y-1/2, z-1/2'

loop_
_atom_site_label
_atom_site_type_symbol
_atom_site_fract_x
_atom_site_fract_y
_atom_site_fract_z
_atom_site_U_iso_or_equiv
_atom_site_adp_type
_atom_site_occupancy
_atom_site_symmetry_multiplicity
_atom_site_calc_flag
_atom_site_refinement_flags
O1 O 0.73994(17) 0.24555(13) 1.19807(10) 0.0697(5) Uani 1 1 d .
O2 O 0.20682(16) 0.11603(14) 0.97908(10) 0.0783(5) Uani 1 1 d .
C1 C 0.5693(2) 0.08398(16) 1.20907(12) 0.0426(5) Uani 1 1 d .
C2 C 0.5031(2) -0.02845(17) 1.16130(12) 0.0449(5) Uani 1 1 d .
H2 H 0.5709 -0.0710 1.1294 0.054 Uiso 1 1 calc R
C3 C 0.3610(2) -0.07463(17) 1.15872(12) 0.0430(5) Uani 1 1 d .
C4 C 0.2330(2) -0.00874(18) 1.19822(13) 0.0527(6) Uani 1 1 d .
H4A H 0.2791 0.0315 1.2554 0.063 Uiso 1 1 calc R
H4B H 0.1580 -0.0663 1.2148 0.063 Uiso 1 1 calc R
C5 C 0.1443(2) 0.08391(18) 1.13080(14) 0.0577(6) Uani 1 1 d .
H5A H 0.0516 0.0468 1.0961 0.069 Uiso 1 1 calc R
H5B H 0.1099 0.1485 1.1674 0.069 Uiso 1 1 calc R
C6 C 0.2416(2) 0.13425(19) 1.06261(15) 0.0548(6) Uani 1 1 d .
C7 C 0.3783(2) 0.21410(19) 1.09665(14) 0.0629(6) Uani 1 1 d .
H7A H 0.3402 0.2955 1.0916 0.075 Uiso 1 1 calc R
H7B H 0.4529 0.2060 1.0531 0.075 Uiso 1 1 calc R
C8 C 0.4688(2) 0.19824(16) 1.19551(13) 0.0487(5) Uani 1 1 d .
H8 H 0.3970 0.2017 1.2420 0.058 Uiso 1 1 calc R
C9 C 0.5953(2) 0.29425(18) 1.21600(16) 0.0692(7) Uani 1 1 d .
H9A H 0.5675 0.3630 1.1762 0.083 Uiso 1 1 calc R
H9B H 0.6047 0.3194 1.2810 0.083 Uiso 1 1 calc R
C10 C 0.7141(2) 0.12469(18) 1.16942(15) 0.0588(6) Uani 1 1 d .
H10A H 0.8040 0.0760 1.1939 0.071 Uiso 1 1 calc R
H10B H 0.6967 0.1188 1.1015 0.071 Uiso 1 1 calc R
C11 C 0.3242(2) -0.19372(17) 1.11607(12) 0.0447(5) Uani 1 1 d .
C12 C 0.4360(2) -0.28342(18) 1.12603(13) 0.0536(6) Uani 1 1 d .
H12 H 0.5339 -0.2691 1.1614 0.064 Uiso 1 1 calc R
C13 C 0.4053(3) -0.39354(18) 1.08463(14) 0.0632(6) Uani 1 1 d .
H13 H 0.4822 -0.4522 1.0919 0.076 Uiso 1 1 calc R
C14 C 0.2609(3) -0.4164(2) 1.03272(14) 0.0695(7) Uani 1 1 d .
H14 H 0.2401 -0.4902 1.0044 0.083 Uiso 1 1 calc R
C15 C 0.1485(3) -0.3299(2) 1.02309(14) 0.0684(7) Uani 1 1 d .
H15 H 0.0509 -0.3453 0.9879 0.082 Uiso 1 1 calc R
C16 C 0.1780(2) -0.21949(19) 1.06515(13) 0.0568(6) Uani 1 1 d .
H16 H 0.0991 -0.1622 1.0592 0.068 Uiso 1 1 calc R
C17 C 0.6148(2) 0.05717(18) 1.31426(12) 0.0601(6) Uani 1 1 d .
H17A H 0.5234 0.0327 1.3397 0.090 Uiso 1 1 calc R
H17B H 0.6580 0.1275 1.3462 0.090 Uiso 1 1 calc R
H17C H 0.6915 -0.0054 1.3226 0.090 Uiso 1 1 calc R

loop_
_atom_site_aniso_label
_atom_site_aniso_U_11
_atom_site_aniso_U_22
_atom_site_aniso_U_33
_atom_site_aniso_U_23
_atom_site_aniso_U_13
_atom_site_aniso_U_12
O1 0.0556(9) 0.0627(10) 0.0884(11) -0.0084(9) 0.0036(8) -0.0148(8)
O2 0.0655(10) 0.1156(15) 0.0489(9) -0.0023(9) -0.0062(7) 0.0070(9)
C1 0.0411(11) 0.0447(12) 0.0404(10) -0.0003(10) 0.0007(9) 0.0025(10)
C2 0.0453(12) 0.0482(13) 0.0395(11) -0.0020(10) 0.0010(9) 0.0035(10)
C3 0.0425(11) 0.0478(13) 0.0368(10) 0.0022(10) 0.0004(9) 0.0010(10)
C4 0.0475(12) 0.0596(13) 0.0514(11) 0.0006(11) 0.0088(10) -0.0036(11)
C5 0.0418(11) 0.0660(15) 0.0635(14) -0.0030(12) 0.0026(11) 0.0070(11)
C6 0.0461(12) 0.0659(15) 0.0492(13) 0.0049(11) -0.0024(10) 0.0136(11)
C7 0.0564(13) 0.0663(15) 0.0608(14) 0.0179(12) -0.0071(11) -0.0022(12)
C8 0.0464(12) 0.0468(13) 0.0496(11) 0.0018(10) -0.0026(9) -0.0009(10)
C9 0.0596(15) 0.0532(15) 0.0880(17) 0.0014(13) -0.0099(13) -0.0012(12)
C10 0.0505(13) 0.0610(15) 0.0638(13) -0.0040(11) 0.0058(11) -0.0091(11)
C11 0.0478(12) 0.0488(13) 0.0359(10) 0.0034(10) 0.0007(9) -0.0047(10)
C12 0.0583(13) 0.0500(13) 0.0490(12) 0.0038(11) -0.0025(10) -0.0003(12)
C13 0.0770(16) 0.0503(15) 0.0600(14) 0.0018(11) 0.0032(13) 0.0006(12)
C14 0.1007(19) 0.0557(16) 0.0501(13) -0.0031(12) 0.0050(14) -0.0162(15)
C15 0.0734(17) 0.0721(17) 0.0532(13) -0.0043(13) -0.0106(12) -0.0188(15)
C16 0.0546(13) 0.0613(15) 0.0518(13) 0.0020(11) -0.0006(10) -0.0037(11)
C17 0.0621(14) 0.0645(14) 0.0478(12) 0.0021(11) -0.0103(10) 0.0033(12)

loop_
_atom_type_symbol
_atom_type_description
_atom_type_scat_dispersion_real
_atom_type_scat_dispersion_imag
_atom_type_scat_source
C C 0.0033 0.0016 'International Tables Vol C Tables 4.2.6.8 and 6.1.1.4'
H H 0.0000 0.0000 'International Tables Vol C Tables 4.2.6.8 and 6.1.1.4'
O O 0.0106 0.0060 'International Tables Vol C Tables 4.2.6.8 and 6.1.1.4'

loop_
_geom_angle_atom_site_label_1
_geom_angle_atom_site_label_2
_geom_angle_atom_site_label_3
_geom_angle
C9 O1 C10 108.45(15)
C2 C1 C10 110.79(16)
C2 C1 C17 107.93(15)
C10 C1 C17 109.23(15)
C2 C1 C8 118.19(14)
C10 C1 C8 100.38(15)
C17 C1 C8 109.95(15)
C3 C2 C1 128.59(18)
C3 C2 H2 115.7
C1 C2 H2 115.7
C2 C3 C11 120.12(18)
C2 C3 C4 121.58(18)
C11 C3 C4 118.31(17)
C3 C4 C5 114.37(15)
C3 C4 H4A 108.7
C5 C4 H4A 108.7
C3 C4 H4B 108.7
C5 C4 H4B 108.7
H4A C4 H4B 107.6
C6 C5 C4 113.21(16)
C6 C5 H5A 108.9
C4 C5 H5A 108.9
C6 C5 H5B 108.9
C4 C5 H5B 108.9
H5A C5 H5B 107.7
O2 C6 C7 119.1(2)
O2 C6 C5 120.7(2)
C7 C6 C5 120.12(18)
C6 C7 C8 119.88(17)
C6 C7 H7A 107.4
C8 C7 H7A 107.4
C6 C7 H7B 107.4
C8 C7 H7B 107.4
H7A C7 H7B 106.9
C7 C8 C9 110.18(17)
C7 C8 C1 114.31(16)
C9 C8 C1 101.04(15)
C7 C8 H8 110.3
C9 C8 H8 110.3
C1 C8 H8 110.3
O1 C9 C8 108.27(17)
O1 C9 H9A 110.0
C8 C9 H9A 110.0
O1 C9 H9B 110.0
C8 C9 H9B 110.0
H9A C9 H9B 108.4
O1 C10 C1 106.12(16)
O1 C10 H10A 110.5
C1 C10 H10A 110.5
O1 C10 H10B 110.5
C1 C10 H10B 110.5
H10A C10 H10B 108.7
C12 C11 C16 117.65(18)
C12 C11 C3 120.64(17)
C16 C11 C3 121.71(18)
C13 C12 C11 121.41(19)
C13 C12 H12 119.3
C11 C12 H12 119.3
C14 C13 C12 120.0(2)
C14 C13 H13 120.0
C12 C13 H13 120.0
C15 C14 C13 119.5(2)
C15 C14 H14 120.2
C13 C14 H14 120.2
C14 C15 C16 120.9(2)
C14 C15 H15 119.6
C16 C15 H15 119.6
C15 C16 C11 120.5(2)
C15 C16 H16 119.7
C11 C16 H16 119.7
C1 C17 H17A 109.5
C1 C17 H17B 109.5
H17A C17 H17B 109.5
C1 C17 H17C 109.5
H17A C17 H17C 109.5
H17B C17 H17C 109.5

loop_
_geom_bond_atom_site_label_1
_geom_bond_atom_site_label_2
_geom_bond_distance
O1 C9 1.422(2)
O1 C10 1.426(2)
O2 C6 1.213(2)
C1 C2 1.508(2)
C1 C10 1.522(3)
C1 C17 1.537(2)
C1 C8 1.544(2)
C2 C3 1.326(2)
C2 H2 0.9300
C3 C11 1.486(3)
C3 C4 1.512(2)
C4 C5 1.544(2)
C4 H4A 0.9700
C4 H4B 0.9700
C5 C6 1.498(3)
C5 H5A 0.9700
C5 H5B 0.9700
C6 C7 1.502(3)
C7 C8 1.527(2)
C7 H7A 0.9700
C7 H7B 0.9700
C8 C9 1.530(2)
C8 H8 0.9800
C9 H9A 0.9700
C9 H9B 0.9700
C10 H10A 0.9700
C10 H10B 0.9700
C11 C12 1.387(3)
C11 C16 1.389(3)
C12 C13 1.381(3)
C12 H12 0.9300
C13 C14 1.374(3)
C13 H13 0.9300
C14 C15 1.364(3)
C14 H14 0.9300
C15 C16 1.387(3)
C15 H15 0.9300
C16 H16 0.9300
C17 H17A 0.9600
C17 H17B 0.9600
C17 H17C 0.9600

loop_
_geom_torsion_atom_site_label_1
_geom_torsion_atom_site_label_2
_geom_torsion_atom_site_label_3
_geom_torsion_atom_site_label_4
_geom_torsion
C10 C1 C2 C3 -161.78(18)
C17 C1 C2 C3 78.7(2)
C8 C1 C2 C3 -46.8(3)
C1 C2 C3 C11 -173.44(16)
C1 C2 C3 C4 6.7(3)
C2 C3 C4 C5 82.9(2)
C11 C3 C4 C5 -96.9(2)
C3 C4 C5 C6 -27.8(2)
C4 C5 C6 O2 114.9(2)
C4 C5 C6 C7 -68.7(2)
O2 C6 C7 C8 -153.49(19)
C5 C6 C7 C8 30.1(3)
C6 C7 C8 C9 -176.48(19)
C6 C7 C8 C1 70.6(2)
C2 C1 C8 C7 -38.7(2)
C10 C1 C8 C7 81.77(18)
C17 C1 C8 C7 -163.23(16)
C2 C1 C8 C9 -157.03(17)
C10 C1 C8 C9 -36.52(18)
C17 C1 C8 C9 78.49(19)
C10 O1 C9 C8 -1.1(2)
C7 C8 C9 O1 -96.70(19)
C1 C8 C9 O1 24.5(2)
C9 O1 C10 C1 -23.7(2)
C2 C1 C10 O1 163.68(14)
C17 C1 C10 O1 -77.55(19)
C8 C1 C10 O1 37.99(18)
C2 C3 C11 C12 36.3(3)
C4 C3 C11 C12 -143.87(18)
C2 C3 C11 C16 -143.68(19)
C4 C3 C11 C16 36.1(3)
C16 C11 C12 C13 1.8(3)
C3 C11 C12 C13 -178.14(18)
C11 C12 C13 C14 -0.4(3)
C12 C13 C14 C15 -0.5(3)
C13 C14 C15 C16 -0.1(3)
C14 C15 C16 C11 1.6(3)
C12 C11 C16 C15 -2.4(3)
C3 C11 C16 C15 177.56(19)
